data_4087139
loop_
_publ_author_name
'Lei, Hu'
'Aly, Shawkat M.'
'Karsenti, Paul-Ludovic'
'Fortin, Daniel'
'Harvey, Pierre D.'

_publ_section_title
;
 Luminescent Organometallic Complexes Built upon the Nonemissive
 Azophenine
;
_journal_issue 3
_journal_name_full Organometallics
_journal_page_first 572
_journal_paper_doi 10.1021/acs.organomet.6b00789
_journal_volume 36
_journal_year 2017
_chemical_compound_source 'synthesis as described'
_chemical_formula_moiety 'C28 H32 N2 Si1'
_chemical_formula_sum 'C28 H32 N2 Si'
_chemical_formula_weight 424.65
_chemical_name_systematic
;
 ?
;
_space_group_IT_number 15
_symmetry_cell_setting monoclinic
_symmetry_Int_Tables_number 15
_symmetry_space_group_name_Hall '-C 2yc'
_symmetry_space_group_name_H-M 'C 1 2/c 1'
_atom_sites_solution_hydrogens geom
_atom_sites_solution_primary direct
_atom_sites_solution_secondary difmap
_audit_conform_dict_location ftp://ftp.iucr.org/pub/cif_core.dic
_audit_conform_dict_name cif_core.dic
_audit_conform_dict_version 2.4
_audit_creation_date 2016-08-12T09:33:58-00:00
_audit_creation_method 'WinGX routine CIF_UPDATE'
_cell_angle_alpha 90
_cell_angle_beta 100.5350(10)
_cell_angle_gamma 90
_cell_formula_units_Z 8
_cell_length_a 44.4373(8)
_cell_length_b 9.1907(2)
_cell_length_c 12.5395(2)
_cell_measurement_reflns_used 9894
_cell_measurement_temperature 173(2)
_cell_measurement_theta_max 70.4938
_cell_measurement_theta_min 4.0475
_cell_measurement_wavelength 1.54186
_cell_volume 5034.93(16)
_computing_cell_refinement 'SAINT V8.27B integration software'
_computing_data_collection 'Bruker APEX2 software'
_computing_data_reduction 'SORTAV (Blessing, 1995)'
_computing_molecular_graphics 'Ortep-3 for Windows (Farrugia, 1997)'
_computing_publication_material 'WinGX publication routines (Farrugia, 1999)'
_computing_structure_refinement 'SHELXL-97 (Sheldrick, 2008)'
_diffrn_ambient_temperature 173(2)
_diffrn_detector 'APEX-II CCD'
_diffrn_measured_fraction_theta_full 0.982
_diffrn_measured_fraction_theta_max 0.97
_diffrn_measurement_device '\k-geometry diffractometer'
_diffrn_measurement_device_type 'Bruker APEX-II'
_diffrn_measurement_method '\f or \w oscillation scans'
_diffrn_orient_matrix_type 'x-axis to radiation source'
_diffrn_orient_matrix_UB_11 0.891946E-2
_diffrn_orient_matrix_UB_12 0.680157E-2
_diffrn_orient_matrix_UB_13 0.790535E-1
_diffrn_orient_matrix_UB_21 -0.208275E-1
_diffrn_orient_matrix_UB_22 -0.139095E-1
_diffrn_orient_matrix_UB_23 0.179736E-1
_diffrn_orient_matrix_UB_31 0.325324E-2
_diffrn_orient_matrix_UB_32 -0.107698
_diffrn_orient_matrix_UB_33 0.267122E-2
_diffrn_radiation_monochromator graphite
_diffrn_radiation_probe x-ray
_diffrn_radiation_type CuK\a
_diffrn_radiation_wavelength 1.54178
_diffrn_reflns_av_R_equivalents 0.0293
_diffrn_reflns_av_unetI/netI 0.0353
_diffrn_reflns_limit_h_max 54
_diffrn_reflns_limit_h_min -53
_diffrn_reflns_limit_k_max 9
_diffrn_reflns_limit_k_min -11
_diffrn_reflns_limit_l_max 15
_diffrn_reflns_limit_l_min -15
_diffrn_reflns_number 13168
_diffrn_reflns_reduction_process
;
 Scaled and merged with Sortav
 R.H. Blessing, (1987) Cryst. Rev. 1, 3-58
 R.H. Blessing, (1989) J. Appl. Cryst. 22, 396-397
;
_diffrn_reflns_theta_full 70
_diffrn_reflns_theta_max 70.89
_diffrn_reflns_theta_min 2.02
_diffrn_source 'sealed x-ray tube'
_exptl_absorpt_coefficient_mu 0.93
_exptl_absorpt_correction_T_max 0.753
_exptl_absorpt_correction_T_min 0.533
_exptl_absorpt_correction_type multi-scan
_exptl_absorpt_process_details
;
SADABS-2012/1 - Bruker AXS area detector scaling and absorption correction
;
_exptl_crystal_colour purple
_exptl_crystal_density_diffrn 1.12
_exptl_crystal_density_method 'not measured'
_exptl_crystal_description plate
_exptl_crystal_F_000 1824
_exptl_crystal_size_max 0.31
_exptl_crystal_size_mid 0.31
_exptl_crystal_size_min 0.1
_refine_diff_density_max 0.606
_refine_diff_density_min -0.561
_refine_diff_density_rms 0.049
_refine_ls_extinction_method none
_refine_ls_goodness_of_fit_ref 0.978
_refine_ls_hydrogen_treatment mixed
_refine_ls_matrix_type full
_refine_ls_number_parameters 290
_refine_ls_number_reflns 4708
_refine_ls_number_restraints 0
_refine_ls_restrained_S_all 0.978
_refine_ls_R_factor_all 0.0541
_refine_ls_R_factor_gt 0.0484
_refine_ls_shift/su_max 0.006
_refine_ls_shift/su_mean 0.001
_refine_ls_structure_factor_coef Fsqd
_refine_ls_weighting_details 'calc w=1/[\s^2^(Fo^2^)+(0.0731P)^2^+5.3726P] where P=(Fo^2^+2Fc^2^)/3'
_refine_ls_weighting_scheme calc
_refine_ls_wR_factor_gt 0.1277
_refine_ls_wR_factor_ref 0.1322
_reflns_number_gt 4134
_reflns_number_total 4708
_reflns_threshold_expression >2\s(I)
_cod_data_source_file om6b00789_si_003.cif
_cod_data_source_block cu_harvey_lh_tipsq_0m
_cod_original_sg_symbol_H-M 'C 2/c'
_cod_database_code 4087139

loop_
_symmetry_equiv_pos_as_xyz
'x, y, z'
'-x, y, -z+1/2'
'x+1/2, y+1/2, z'
'-x+1/2, y+1/2, -z+1/2'
'-x, -y, -z'
'x, -y, z-1/2'
'-x+1/2, -y+1/2, -z'
'x+1/2, -y+1/2, z-1/2'

loop_
_atom_site_label
_atom_site_type_symbol
_atom_site_fract_x
_atom_site_fract_y
_atom_site_fract_z
_atom_site_U_iso_or_equiv
_atom_site_adp_type
_atom_site_occupancy
_atom_site_symmetry_multiplicity
_atom_site_calc_flag
_atom_site_refinement_flags
H1 H 0.2131(4) 1.464(2) 1.5388(16) 0.032(5) Uiso 1 1 d .
C1 C 0.22867(3) 1.63256(17) 1.47954(12) 0.0238(3) Uani 1 1 d .
C2 C 0.22696(4) 1.73978(17) 1.40484(12) 0.0242(3) Uani 1 1 d .
H2 H 0.2117 1.7346 1.3412 0.029 Uiso 1 1 calc R
C3 C 0.25233(3) 1.63852(16) 1.58105(12) 0.0235(3) Uani 1 1 d .
C4 C 0.27172(4) 1.52638(17) 1.74958(13) 0.0253(3) Uani 1 1 d .
C5 C 0.27010(4) 1.63028(18) 1.82984(14) 0.0297(4) Uani 1 1 d .
H5 H 0.2566 1.7109 1.8141 0.036 Uiso 1 1 calc R
C6 C 0.28795(4) 1.61647(18) 1.93205(13) 0.0304(4) Uani 1 1 d .
H6 H 0.2863 1.6865 1.9864 0.036 Uiso 1 1 calc R
C7 C 0.30848(4) 1.50054(18) 1.95621(13) 0.0279(4) Uani 1 1 d .
C8 C 0.30988(4) 1.39705(18) 1.87593(14) 0.0298(4) Uani 1 1 d .
H8 H 0.3237 1.3175 1.8911 0.036 Uiso 1 1 calc R
C9 C 0.29155(4) 1.40827(18) 1.77469(13) 0.0278(3) Uani 1 1 d .
H9 H 0.2924 1.3352 1.7218 0.033 Uiso 1 1 calc R
C10 C 0.32741(4) 1.48462(19) 2.06133(14) 0.0328(4) Uani 1 1 d .
C11 C 0.34284(5) 1.4692(2) 2.14780(15) 0.0438(5) Uani 1 1 d .
H11 H 0.3552 1.4567 2.2174 0.053 Uiso 1 1 calc R
C12 C 0.18641(4) 1.46694(16) 1.39223(13) 0.0245(3) Uani 1 1 d .
C13 C 0.16259(4) 1.38516(18) 1.42004(13) 0.0289(4) Uani 1 1 d .
H13 H 0.1623 1.3654 1.4942 0.035 Uiso 1 1 calc R
C14 C 0.13939(4) 1.33248(18) 1.34099(14) 0.0303(4) Uani 1 1 d .
H14 H 0.1234 1.2765 1.3613 0.036 Uiso 1 1 calc R
C15 C 0.13923(4) 1.36052(17) 1.23200(14) 0.0287(4) Uani 1 1 d .
C16 C 0.16353(4) 1.43931(18) 1.20462(13) 0.0300(4) Uani 1 1 d .
H16 H 0.1639 1.4577 1.1303 0.036 Uiso 1 1 calc R
C17 C 0.18701(4) 1.49117(17) 1.28288(13) 0.0281(4) Uani 1 1 d .
H17 H 0.2035 1.5432 1.2623 0.034 Uiso 1 1 calc R
C18 C 0.11511(4) 1.30865(19) 1.14846(14) 0.0343(4) Uani 1 1 d .
C19 C 0.09525(4) 1.2667(2) 1.07619(16) 0.0394(4) Uani 1 1 d .
C20 C 0.07696(5) 1.0155(2) 0.92744(18) 0.0501(5) Uani 1 1 d .
H20 H 0.0962 1.0255 0.8975 0.06 Uiso 1 1 calc R
C21 C 0.08435(6) 0.9185(3) 1.0255(2) 0.0618(6) Uani 1 1 d .
H21A H 0.0667 0.9144 1.0623 0.093 Uiso 1 1 calc R
H21B H 0.1021 0.9575 1.0753 0.093 Uiso 1 1 calc R
H21C H 0.089 0.8203 1.0027 0.093 Uiso 1 1 calc R
C22 C 0.05318(8) 0.9470(3) 0.8381(2) 0.0805(9) Uani 1 1 d .
H22A H 0.0608 0.853 0.8172 0.121 Uiso 1 1 calc R
H22B H 0.0495 1.0117 0.7749 0.121 Uiso 1 1 calc R
H22C H 0.034 0.9323 0.8649 0.121 Uiso 1 1 calc R
C23 C 0.02773(5) 1.2065(3) 1.00970(18) 0.0505(5) Uani 1 1 d .
H23 H 0.0255 1.1084 1.0417 0.061 Uiso 1 1 calc R
C24 C 0.02491(6) 1.3171(3) 1.0970(2) 0.0707(7) Uani 1 1 d .
H24A H 0.0256 1.4155 1.0675 0.106 Uiso 1 1 calc R
H24B H 0.0419 1.3043 1.1583 0.106 Uiso 1 1 calc R
H24C H 0.0054 1.3029 1.1216 0.106 Uiso 1 1 calc R
C25 C 0.00035(5) 1.2255(4) 0.9148(2) 0.0707(8) Uani 1 1 d .
H25A H -0.0188 1.2195 0.9425 0.106 Uiso 1 1 calc R
H25B H 0.0009 1.1485 0.8611 0.106 Uiso 1 1 calc R
H25C H 0.0017 1.3207 0.8807 0.106 Uiso 1 1 calc R
C26 C 0.06654(5) 1.3340(2) 0.84660(16) 0.0448(5) Uani 1 1 d .
H26 H 0.0483 1.3117 0.7894 0.054 Uiso 1 1 calc R
C27 C 0.06394(6) 1.4933(3) 0.8800(2) 0.0685(7) Uani 1 1 d .
H27A H 0.0808 1.5169 0.9394 0.103 Uiso 1 1 calc R
H27B H 0.0444 1.5082 0.9041 0.103 Uiso 1 1 calc R
H27C H 0.0649 1.5566 0.8178 0.103 Uiso 1 1 calc R
C28 C 0.09512(6) 1.3130(3) 0.7958(2) 0.0633(7) Uani 1 1 d .
H28A H 0.0946 1.3817 0.7358 0.095 Uiso 1 1 calc R
H28B H 0.0956 1.2133 0.7685 0.095 Uiso 1 1 calc R
H28C H 0.1135 1.3307 0.8508 0.095 Uiso 1 1 calc R
N1 N 0.20959(3) 1.51536(15) 1.47632(11) 0.0282(3) Uani 1 1 d .
N2 N 0.25231(3) 1.53029(14) 1.64717(11) 0.0267(3) Uani 1 1 d .
Si1 Si 0.065504(11) 1.20689(5) 0.96324(4) 0.03574(16) Uani 1 1 d .

loop_
_atom_site_aniso_label
_atom_site_aniso_U_11
_atom_site_aniso_U_22
_atom_site_aniso_U_33
_atom_site_aniso_U_23
_atom_site_aniso_U_13
_atom_site_aniso_U_12
C1 0.0234(8) 0.0246(7) 0.0221(8) -0.0047(6) 0.0011(6) -0.0020(6)
C2 0.0235(8) 0.0252(8) 0.0216(8) -0.0037(6) -0.0021(6) -0.0023(6)
C3 0.0241(8) 0.0242(7) 0.0212(8) -0.0025(6) 0.0014(6) -0.0001(6)
C4 0.0253(8) 0.0253(8) 0.0238(8) 0.0035(6) 0.0006(6) -0.0065(6)
C5 0.0316(9) 0.0264(8) 0.0294(9) 0.0007(7) 0.0008(7) 0.0029(6)
C6 0.0347(9) 0.0290(8) 0.0261(8) -0.0031(7) 0.0019(7) 0.0008(7)
C7 0.0274(8) 0.0307(8) 0.0246(8) 0.0030(6) 0.0023(6) -0.0016(6)
C8 0.0316(9) 0.0277(8) 0.0294(9) 0.0034(7) 0.0034(7) 0.0033(7)
C9 0.0331(9) 0.0250(8) 0.0249(8) -0.0013(6) 0.0043(6) -0.0021(6)
C10 0.0323(9) 0.0351(9) 0.0305(9) 0.0005(7) 0.0042(7) 0.0021(7)
C11 0.0380(10) 0.0589(12) 0.0307(10) 0.0030(9) -0.0038(8) 0.0073(9)
C12 0.0252(8) 0.0210(7) 0.0249(8) -0.0032(6) -0.0018(6) -0.0019(6)
C13 0.0314(9) 0.0295(8) 0.0248(8) -0.0027(6) 0.0021(7) -0.0057(7)
C14 0.0266(8) 0.0301(8) 0.0330(9) -0.0043(7) 0.0019(7) -0.0061(7)
C15 0.0275(8) 0.0247(8) 0.0307(9) -0.0054(6) -0.0037(7) -0.0003(6)
C16 0.0370(9) 0.0275(8) 0.0235(8) -0.0019(6) 0.0002(7) -0.0021(7)
C17 0.0306(8) 0.0259(8) 0.0268(8) -0.0028(6) 0.0024(7) -0.0061(6)
C18 0.0349(9) 0.0314(9) 0.0328(9) -0.0032(7) -0.0039(8) -0.0015(7)
C19 0.0381(10) 0.0378(10) 0.0372(10) -0.0023(8) -0.0069(8) -0.0072(8)
C20 0.0552(13) 0.0431(11) 0.0498(12) -0.0065(9) 0.0038(10) -0.0081(9)
C21 0.0685(16) 0.0470(12) 0.0671(16) 0.0023(11) 0.0053(12) 0.0073(11)
C22 0.103(2) 0.0519(14) 0.0724(18) -0.0229(13) -0.0211(16) -0.0110(15)
C23 0.0417(11) 0.0584(13) 0.0486(12) 0.0024(10) 0.0011(9) -0.0044(10)
C24 0.0595(15) 0.0872(19) 0.0627(16) -0.0132(14) 0.0040(12) 0.0211(14)
C25 0.0355(12) 0.105(2) 0.0657(16) -0.0022(15) -0.0055(11) -0.0145(13)
C26 0.0405(11) 0.0480(11) 0.0398(11) 0.0075(9) -0.0088(8) -0.0084(9)
C27 0.0680(16) 0.0448(13) 0.090(2) 0.0210(13) 0.0077(14) 0.0054(11)
C28 0.0725(16) 0.0617(15) 0.0586(15) 0.0004(12) 0.0196(12) -0.0157(13)
N1 0.0308(7) 0.0272(7) 0.0234(7) 0.0019(6) -0.0035(6) -0.0088(6)
N2 0.0293(7) 0.0257(7) 0.0232(7) 0.0002(5) -0.0003(5) -0.0037(5)
Si1 0.0346(3) 0.0369(3) 0.0303(3) -0.00086(19) -0.0083(2) -0.0110(2)

loop_
_atom_type_symbol
_atom_type_description
_atom_type_scat_dispersion_real
_atom_type_scat_dispersion_imag
_atom_type_scat_source
C C 0.0181 0.0091 'International Tables Vol C Tables 4.2.6.8 and 6.1.1.4'
H H 0 0 'International Tables Vol C Tables 4.2.6.8 and 6.1.1.4'
N N 0.0311 0.018 'International Tables Vol C Tables 4.2.6.8 and 6.1.1.4'
Si Si 0.2541 0.3302 'International Tables Vol C Tables 4.2.6.8 and 6.1.1.4'

loop_
_geom_angle_atom_site_label_1
_geom_angle_atom_site_label_2
_geom_angle_atom_site_label_3
_geom_angle
_geom_angle_site_symmetry_1
_geom_angle_site_symmetry_3
C2 C1 N1 126.72(14) . .
C2 C1 C3 120.29(14) . .
N1 C1 C3 112.93(13) . .
C1 C2 C3 121.86(14) . 7_588
C1 C2 H2 119.1 . .
C3 C2 H2 119.1 7_588 .
N2 C3 C2 126.41(14) . 7_588
N2 C3 C1 115.72(14) . .
C2 C3 C1 117.85(14) 7_588 .
C9 C4 C5 118.78(15) . .
C9 C4 N2 118.72(14) . .
C5 C4 N2 122.30(14) . .
C6 C5 C4 120.49(15) . .
C6 C5 H5 119.8 . .
C4 C5 H5 119.8 . .
C5 C6 C7 120.72(15) . .
C5 C6 H6 119.6 . .
C7 C6 H6 119.6 . .
C8 C7 C6 118.44(15) . .
C8 C7 C10 119.83(15) . .
C6 C7 C10 121.72(15) . .
C9 C8 C7 121.07(15) . .
C9 C8 H8 119.5 . .
C7 C8 H8 119.5 . .
C8 C9 C4 120.45(15) . .
C8 C9 H9 119.8 . .
C4 C9 H9 119.8 . .
C11 C10 C7 178.9(2) . .
C10 C11 H11 180 . .
C13 C12 C17 118.95(14) . .
C13 C12 N1 117.98(14) . .
C17 C12 N1 122.99(15) . .
C14 C13 C12 120.73(15) . .
C14 C13 H13 119.6 . .
C12 C13 H13 119.6 . .
C13 C14 C15 120.69(16) . .
C13 C14 H14 119.7 . .
C15 C14 H14 119.7 . .
C14 C15 C16 118.26(15) . .
C14 C15 C18 121.67(16) . .
C16 C15 C18 120.06(16) . .
C17 C16 C15 121.54(16) . .
C17 C16 H16 119.2 . .
C15 C16 H16 119.2 . .
C16 C17 C12 119.77(15) . .
C16 C17 H17 120.1 . .
C12 C17 H17 120.1 . .
C19 C18 C15 178.2(2) . .
C18 C19 Si1 178.18(19) . .
C21 C20 C22 111.9(2) . .
C21 C20 Si1 112.44(16) . .
C22 C20 Si1 111.96(17) . .
C21 C20 H20 106.7 . .
C22 C20 H20 106.7 . .
Si1 C20 H20 106.7 . .
C20 C21 H21A 109.5 . .
C20 C21 H21B 109.5 . .
H21A C21 H21B 109.5 . .
C20 C21 H21C 109.5 . .
H21A C21 H21C 109.5 . .
H21B C21 H21C 109.5 . .
C20 C22 H22A 109.5 . .
C20 C22 H22B 109.5 . .
H22A C22 H22B 109.5 . .
C20 C22 H22C 109.5 . .
H22A C22 H22C 109.5 . .
H22B C22 H22C 109.5 . .
C24 C23 C25 108.8(2) . .
C24 C23 Si1 114.86(17) . .
C25 C23 Si1 112.53(16) . .
C24 C23 H23 106.7 . .
C25 C23 H23 106.7 . .
Si1 C23 H23 106.7 . .
C23 C24 H24A 109.5 . .
C23 C24 H24B 109.5 . .
H24A C24 H24B 109.5 . .
C23 C24 H24C 109.5 . .
H24A C24 H24C 109.5 . .
H24B C24 H24C 109.5 . .
C23 C25 H25A 109.5 . .
C23 C25 H25B 109.5 . .
H25A C25 H25B 109.5 . .
C23 C25 H25C 109.5 . .
H25A C25 H25C 109.5 . .
H25B C25 H25C 109.5 . .
C28 C26 C27 110.04(19) . .
C28 C26 Si1 112.66(16) . .
C27 C26 Si1 111.56(16) . .
C28 C26 H26 107.4 . .
C27 C26 H26 107.4 . .
Si1 C26 H26 107.4 . .
C26 C27 H27A 109.5 . .
C26 C27 H27B 109.5 . .
H27A C27 H27B 109.5 . .
C26 C27 H27C 109.5 . .
H27A C27 H27C 109.5 . .
H27B C27 H27C 109.5 . .
C26 C28 H28A 109.5 . .
C26 C28 H28B 109.5 . .
H28A C28 H28B 109.5 . .
C26 C28 H28C 109.5 . .
H28A C28 H28C 109.5 . .
H28B C28 H28C 109.5 . .
C1 N1 C12 129.61(14) . .
C1 N1 H1 112.5(13) . .
C12 N1 H1 117.9(13) . .
C3 N2 C4 122.06(13) . .
C19 Si1 C23 108.67(10) . .
C19 Si1 C26 107.31(9) . .
C23 Si1 C26 113.18(10) . .
C19 Si1 C20 105.80(9) . .
C23 Si1 C20 111.37(10) . .
C26 Si1 C20 110.15(10) . .

loop_
_geom_bond_atom_site_label_1
_geom_bond_atom_site_label_2
_geom_bond_distance
_geom_bond_site_symmetry_2
C1 C2 1.352(2) .
C1 N1 1.367(2) .
C1 C3 1.496(2) .
C2 C3 1.439(2) 7_588
C2 H2 0.95 .
C3 N2 1.295(2) .
C3 C2 1.439(2) 7_588
C4 C9 1.398(2) .
C4 C5 1.399(2) .
C4 N2 1.410(2) .
C5 C6 1.384(2) .
C5 H5 0.95 .
C6 C7 1.399(2) .
C6 H6 0.95 .
C7 C8 1.394(2) .
C7 C10 1.436(2) .
C8 C9 1.381(2) .
C8 H8 0.95 .
C9 H9 0.95 .
C10 C11 1.181(3) .
C11 H11 0.95 .
C12 C13 1.394(2) .
C12 C17 1.394(2) .
C12 N1 1.405(2) .
C13 C14 1.380(2) .
C13 H13 0.95 .
C14 C15 1.389(2) .
C14 H14 0.95 .
C15 C16 1.394(2) .
C15 C18 1.436(2) .
C16 C17 1.380(2) .
C16 H16 0.95 .
C17 H17 0.95 .
C18 C19 1.207(3) .
C19 Si1 1.8362(18) .
C20 C21 1.506(3) .
C20 C22 1.528(3) .
C20 Si1 1.907(2) .
C20 H20 1 .
C21 H21A 0.98 .
C21 H21B 0.98 .
C21 H21C 0.98 .
C22 H22A 0.98 .
C22 H22B 0.98 .
C22 H22C 0.98 .
C23 C24 1.515(3) .
C23 C25 1.548(3) .
C23 Si1 1.875(2) .
C23 H23 1 .
C24 H24A 0.98 .
C24 H24B 0.98 .
C24 H24C 0.98 .
C25 H25A 0.98 .
C25 H25B 0.98 .
C25 H25C 0.98 .
C26 C28 1.533(3) .
C26 C27 1.533(3) .
C26 Si1 1.879(2) .
C26 H26 1 .
C27 H27A 0.98 .
C27 H27B 0.98 .
C27 H27C 0.98 .
C28 H28A 0.98 .
C28 H28B 0.98 .
C28 H28C 0.98 .
N1 H1 0.91(2) .

loop_
_geom_torsion_atom_site_label_1
_geom_torsion_atom_site_label_2
_geom_torsion_atom_site_label_3
_geom_torsion_atom_site_label_4
_geom_torsion
_geom_torsion_site_symmetry_1
_geom_torsion_site_symmetry_4
N1 C1 C2 C3 177.44(15) . 7_588
C3 C1 C2 C3 0.6(3) . 7_588
C2 C1 C3 N2 -179.45(15) . .
N1 C1 C3 N2 3.3(2) . .
C2 C1 C3 C2 -0.6(2) . 7_588
N1 C1 C3 C2 -177.83(14) . 7_588
C9 C4 C5 C6 0.3(2) . .
N2 C4 C5 C6 175.12(15) . .
C4 C5 C6 C7 1.6(3) . .
C5 C6 C7 C8 -1.8(3) . .
C5 C6 C7 C10 179.49(16) . .
C6 C7 C8 C9 0.2(2) . .
C10 C7 C8 C9 178.87(16) . .
C7 C8 C9 C4 1.7(3) . .
C5 C4 C9 C8 -2.0(2) . .
N2 C4 C9 C8 -176.96(15) . .
C8 C7 C10 C11 -47(11) . .
C6 C7 C10 C11 132(11) . .
C17 C12 C13 C14 -2.0(2) . .
N1 C12 C13 C14 -178.96(15) . .
C12 C13 C14 C15 -0.3(3) . .
C13 C14 C15 C16 1.9(2) . .
C13 C14 C15 C18 -179.09(16) . .
C14 C15 C16 C17 -1.2(2) . .
C18 C15 C16 C17 179.76(16) . .
C15 C16 C17 C12 -1.1(3) . .
C13 C12 C17 C16 2.6(2) . .
N1 C12 C17 C16 179.48(15) . .
C14 C15 C18 C19 -18E1(10) . .
C16 C15 C18 C19 0(7) . .
C15 C18 C19 Si1 -14(12) . .
C2 C1 N1 C12 8.4(3) . .
C3 C1 N1 C12 -174.56(15) . .
C13 C12 N1 C1 -154.48(17) . .
C17 C12 N1 C1 28.6(3) . .
C2 C3 N2 C4 6.2(3) 7_588 .
C1 C3 N2 C4 -175.12(14) . .
C9 C4 N2 C3 -123.63(17) . .
C5 C4 N2 C3 61.6(2) . .
C18 C19 Si1 C23 -133(6) . .
C18 C19 Si1 C26 -10(7) . .
C18 C19 Si1 C20 107(6) . .
C24 C23 Si1 C19 29.3(2) . .
C25 C23 Si1 C19 154.55(18) . .
C24 C23 Si1 C26 -89.80(19) . .
C25 C23 Si1 C26 35.4(2) . .
C24 C23 Si1 C20 145.46(18) . .
C25 C23 Si1 C20 -89.3(2) . .
C28 C26 Si1 C19 70.71(17) . .
C27 C26 Si1 C19 -53.63(18) . .
C28 C26 Si1 C23 -169.40(15) . .
C27 C26 Si1 C23 66.26(18) . .
C28 C26 Si1 C20 -44.00(18) . .
C27 C26 Si1 C20 -168.34(16) . .
C21 C20 Si1 C19 49.7(2) . .
C22 C20 Si1 C19 176.68(19) . .
C21 C20 Si1 C23 -68.17(19) . .
C22 C20 Si1 C23 58.8(2) . .
C21 C20 Si1 C26 165.40(17) . .
C22 C20 Si1 C26 -67.6(2) . .
